data_4114298
loop_
_publ_author_name
'Barry M. Trost'
'Oliver R. Thiel'
'Hon-Chung Tsui'

_publ_section_title
;
 Total Syntheses of Furaquinocin A, B, and E
;
_journal_name_full 'Journal of the American Chemical Society'
_journal_page_first 13155
_journal_page_last 13164
_journal_paper_doi 10.1021/ja0364118
_journal_volume 125
_journal_year 2003
_chemical_formula_moiety 'C13 H13 N O3 '
_chemical_formula_sum 'C13 H13 N O3'
_chemical_formula_weight 231.25
_space_group_IT_number 19
_symmetry_cell_setting orthorhombic
_symmetry_Int_Tables_number 19
_symmetry_space_group_name_Hall 'P 2ac 2ab'
_symmetry_space_group_name_H-M 'P 21 21 21'
_cell_angle_alpha 90
_cell_angle_beta 90
_cell_angle_gamma 90
_cell_formula_units_Z 4
_cell_length_a 6.8502(3)
_cell_length_b 12.676(4)
_cell_length_c 14.0451(3)
_cell_measurement_temperature 273.1
_cell_volume 1219.6(4)
_computing_cell_refinement Unknown
_computing_data_collection Unknown
_computing_data_reduction CrystalStructure
_computing_publication_material 'CrystalStructure Ver. 2.00'
_computing_structure_refinement CRYSTALS
_computing_structure_solution SHELXS97
_diffrn_measured_fraction_theta_full 0.9846
_diffrn_measured_fraction_theta_max 0.9846
_diffrn_radiation_type 'Mo K\a'
_diffrn_radiation_wavelength 0.7107
_diffrn_reflns_av_R_equivalents 0.050
_diffrn_reflns_limit_h_max 4
_diffrn_reflns_limit_h_min -8
_diffrn_reflns_limit_k_max 13
_diffrn_reflns_limit_k_min -14
_diffrn_reflns_limit_l_max 15
_diffrn_reflns_limit_l_min -16
_diffrn_reflns_number 5431
_diffrn_reflns_theta_full 24.69
_diffrn_reflns_theta_max 24.69
_exptl_absorpt_coefficient_mu 0.090
_exptl_absorpt_correction_type empirical
_exptl_crystal_colour colorless
_exptl_crystal_density_diffrn 1.259
_exptl_crystal_description rhombic
_exptl_crystal_size_max 0.30
_exptl_crystal_size_mid 0.15
_exptl_crystal_size_min 0.07
_refine_diff_density_max 0.26
_refine_diff_density_min -0.35
_refine_ls_extinction_method none
_refine_ls_goodness_of_fit_ref 1.017
_refine_ls_hydrogen_treatment refall
_refine_ls_number_parameters 167
_refine_ls_number_reflns 1197
_refine_ls_R_factor_gt 0.0410
_refine_ls_shift/su_max 0.0000
_refine_ls_structure_factor_coef Fsqd
_refine_ls_weighting_details 'w = 1/\s^2^(Fo^2^)'
_refine_ls_weighting_scheme sigma
_refine_ls_wR_factor_ref 0.0980
_reflns_number_gt 944
_reflns_number_total 1174
_reflns_threshold_expression F^2^>2.0\s(F^2^)
_cod_data_source_file ja0364118si20030531_050843.cif
_cod_data_source_block '_ort529_for_Oliver_Thiel_a'
_cod_original_cell_volume 1219.6(2)
_cod_original_sg_symbol_H-M 'P 21 21 21 '
_cod_original_formula_sum 'C13 H13 N O3 '
_cod_database_code 4114298

loop_
_symmetry_equiv_pos_as_xyz
x,y,z
x+1/2,-y+1/2,-z
-x,y+1/2,-z+1/2
-x+1/2,-y,z+1/2

loop_
_atom_site_label
_atom_site_type_symbol
_atom_site_fract_x
_atom_site_fract_y
_atom_site_fract_z
_atom_site_U_iso_or_equiv
_atom_site_adp_type
_atom_site_occupancy
_atom_site_symmetry_multiplicity
_atom_site_calc_flag
O1 O 0.1368(3) 0.2653(1) 0.8584(1) 0.0250(6) Uani 1.00 1 d
O2 O 0.0036(4) 0.2180(2) 0.9986(2) 0.0310(6) Uani 1.00 1 d
O3 O -0.3946(3) 0.4866(2) 0.7857(1) 0.0289(6) Uani 1.00 1 d
N1 N -0.1049(5) 0.3189(2) 0.5876(2) 0.0382(9) Uani 1.00 1 d
C1 C 0.0461(5) 0.3650(2) 0.8666(2) 0.0234(9) Uani 1.00 1 d
C2 C 0.1401(5) 0.4458(2) 0.9149(2) 0.0263(9) Uani 1.00 1 d
C3 C 0.0550(5) 0.5447(2) 0.9179(2) 0.0290(9) Uani 1.00 1 d
C4 C -0.1270(6) 0.5639(2) 0.8768(2) 0.0304(9) Uani 1.00 1 d
C5 C -0.2169(5) 0.4809(3) 0.8310(2) 0.0262(9) Uani 1.00 1 d
C6 C -0.1319(5) 0.3814(2) 0.8240(2) 0.0221(8) Uani 1.00 1 d
C7 C -0.2590(5) 0.3138(3) 0.7597(2) 0.0259(9) Uani 1.00 1 d
C8 C -0.4519(5) 0.3777(3) 0.7643(2) 0.029(1) Uani 1.00 1 d
C9 C -0.2904(6) 0.1980(2) 0.7890(2) 0.0308(9) Uani 1.00 1 d
C10 C -0.1737(5) 0.3159(2) 0.6620(3) 0.0269(9) Uani 1.00 1 d
C11 C -0.5799(5) 0.3778(3) 0.6775(3) 0.041(1) Uani 1.00 1 d
C12 C 0.1051(5) 0.1965(2) 0.9318(2) 0.0246(9) Uani 1.00 1 d
C13 C 0.2098(6) 0.0951(2) 0.9157(3) 0.036(1) Uani 1.00 1 d
H1 H 0.2602(5) 0.4322(2) 0.9464(2) 0.032(1) Uiso 1.00 1 c
H2 H 0.1225(5) 0.6017(2) 0.9471(2) 0.035(1) Uiso 1.00 1 c
H3 H -0.1895(6) 0.6307(2) 0.8807(2) 0.036(1) Uiso 1.00 1 c
H4 H -0.5258(5) 0.3519(3) 0.8166(2) 0.035(1) Uiso 1.00 1 c
H5 H -0.3448(6) 0.1951(2) 0.8511(2) 0.037(1) Uiso 1.00 1 c
H6 H -0.3765(6) 0.1648(2) 0.7453(2) 0.037(1) Uiso 1.00 1 c
H7 H -0.1682(6) 0.1626(2) 0.7886(2) 0.037(1) Uiso 1.00 1 c
H8 H -0.6227(5) 0.3078(3) 0.6649(3) 0.049(1) Uiso 1.00 1 c
H9 H -0.6900(5) 0.4219(3) 0.6879(3) 0.049(1) Uiso 1.00 1 c
H10 H -0.5078(5) 0.4033(3) 0.6245(3) 0.049(1) Uiso 1.00 1 c
H11 H 0.1835(6) 0.0485(2) 0.9671(3) 0.043(1) Uiso 1.00 1 c
H12 H 0.1673(6) 0.0639(2) 0.8578(3) 0.044(1) Uiso 1.00 1 c
H13 H 0.3461(6) 0.1084(2) 0.9124(3) 0.043(1) Uiso 1.00 1 c

loop_
_atom_site_aniso_label
_atom_site_aniso_U_11
_atom_site_aniso_U_22
_atom_site_aniso_U_33
_atom_site_aniso_U_12
_atom_site_aniso_U_13
_atom_site_aniso_U_23
O1 0.031(1) 0.020(1) 0.024(1) 0.002(1) 0.004(1) 0.0029(9)
O2 0.039(1) 0.027(1) 0.028(1) 0.003(1) 0.007(1) 0.005(1)
O3 0.028(1) 0.025(1) 0.034(1) 0.004(1) 0.001(1) 0.003(1)
N1 0.052(2) 0.033(2) 0.029(2) 0.004(2) 0.008(2) 0.000(1)
C1 0.031(2) 0.019(2) 0.021(2) 0.001(2) 0.006(2) 0.004(1)
C2 0.030(2) 0.029(2) 0.020(2) -0.003(2) 0.001(2) 0.003(1)
C3 0.041(2) 0.024(2) 0.022(2) -0.007(2) 0.001(2) 0.002(1)
C4 0.049(2) 0.018(2) 0.024(2) -0.001(2) 0.004(2) 0.002(2)
C5 0.033(2) 0.024(2) 0.021(2) 0.003(2) 0.005(2) 0.005(1)
C6 0.029(2) 0.019(2) 0.019(2) -0.002(2) 0.002(2) 0.002(1)
C7 0.027(2) 0.027(2) 0.024(2) -0.000(2) -0.001(2) -0.001(1)
C8 0.029(2) 0.030(2) 0.029(2) -0.002(2) 0.002(2) 0.007(2)
C9 0.037(2) 0.025(2) 0.030(2) -0.006(2) -0.001(2) -0.000(1)
C10 0.032(2) 0.020(2) 0.029(2) 0.001(2) -0.002(2) -0.002(1)
C11 0.033(2) 0.047(2) 0.043(2) -0.002(2) -0.006(2) 0.007(2)
C12 0.029(2) 0.025(2) 0.020(2) -0.002(2) -0.004(2) -0.001(1)
C13 0.049(2) 0.023(2) 0.035(2) 0.004(2) -0.003(2) -0.001(2)

loop_
_atom_type_symbol
_atom_type_description
_atom_type_scat_dispersion_real
_atom_type_scat_dispersion_imag
_atom_type_scat_source
O O 0.017 0.010
;
International Tables for Crystallography
(1992, Vol. C, Tables 4.2.6.8 and 6.1.1.4)
;
N N 0.011 0.006
;
International Tables for Crystallography
(1992, Vol. C, Tables 4.2.6.8 and 6.1.1.4)
;
C C 0.006 0.003
;
International Tables for Crystallography
(1992, Vol. C, Tables 4.2.6.8 and 6.1.1.4)
;
H H 0.000 0.000
;
International Tables for Crystallography
(1992, Vol. C, Table 6.1.1.4)
;

loop_
_geom_angle_atom_site_label_1
_geom_angle_atom_site_label_2
_geom_angle_atom_site_label_3
_geom_angle
_geom_angle_publ_flag
C1 O1 C12 116.0(2) yes
C5 O3 C8 106.4(2) yes
O1 C1 C2 119.8(3) yes
O1 C1 C6 119.3(3) yes
C2 C1 C6 120.8(3) yes
C1 C2 C3 119.3(3) yes
C1 C2 H1 119.69(19) no
C3 C2 H1 121.0(2) no
C2 C3 C4 121.5(3) yes
C2 C3 H2 119.8(2) no
C4 C3 H2 118.74(19) no
C3 C4 C5 117.3(3) yes
C3 C4 H3 122.26(19) no
C5 C4 H3 120.40(19) no
O3 C5 C4 124.8(3) yes
O3 C5 C6 112.7(3) yes
C4 C5 C6 122.5(3) yes
C1 C6 C5 118.5(3) yes
C1 C6 C7 133.0(3) yes
C5 C6 C7 108.3(3) yes
C6 C7 C8 99.7(2) yes
C6 C7 C9 117.4(3) yes
C8 C7 C9 111.6(3) yes
C6 C7 C10 108.2(3) yes
C8 C7 C10 111.2(3) yes
C9 C7 C10 108.5(3) yes
O3 C8 C7 105.8(2) yes
O3 C8 C11 108.8(3) yes
C7 C8 C11 117.6(3) yes
O3 C8 H4 107.91(16) no
C7 C8 H4 107.86(17) no
C11 C8 H4 108.52(19) no
C7 C9 H5 109.72(17) no
C7 C9 H6 109.69(18) no
H5 C9 H6 109.471 no
C7 C9 H7 109.0(2) no
H5 C9 H7 109.474 no
H6 C9 H7 109.478(11) no
N1 C10 C7 178.5(4) yes
C8 C11 H8 109.2(2) no
C8 C11 H9 109.7(2) no
H8 C11 H9 109.473(7) no
C8 C11 H10 109.41(19) no
H8 C11 H10 109.481(4) no
H9 C11 H10 109.474(14) no
O1 C12 O2 122.5(3) yes
O1 C12 C13 111.1(3) yes
O2 C12 C13 126.5(3) yes
C12 C13 H11 109.30(18) no
C12 C13 H12 109.99(18) no
H11 C13 H12 109.468(16) no
C12 C13 H13 109.1(2) no
H11 C13 H13 109.476(4) no
H12 C13 H13 109.473 no

loop_
_geom_bond_atom_site_label_1
_geom_bond_atom_site_label_2
_geom_bond_distance
_geom_bond_publ_flag
O1 C1 1.413(4) yes
O1 C12 1.368(3) yes
O2 C12 1.199(4) yes
O3 C5 1.375(4) yes
O3 C8 1.467(4) yes
N1 C10 1.147(4) yes
C1 C2 1.386(4) yes
C1 C6 1.374(4) yes
C2 C3 1.384(4) yes
C2 H1 0.950 no
C3 C4 1.395(5) yes
C3 H2 0.94996(17) no
C4 C5 1.379(4) yes
C4 H3 0.9501(2) no
C5 C6 1.393(4) yes
C6 C7 1.520(4) yes
C7 C8 1.552(5) yes
C7 C9 1.539(4) yes
C7 C10 1.492(5) yes
C8 C11 1.502(5) yes
C8 H4 0.950 no
C9 H5 0.950 no
C9 H6 0.94993(6) no
C9 H7 0.94998(7) no
C11 H8 0.9500(3) no
C11 H9 0.94999(11) no
C11 H10 0.950 no
C12 C13 1.489(4) yes
C13 H11 0.94993(12) no
C13 H12 0.94998(5) no
C13 H13 0.950 no

loop_
_geom_contact_atom_site_label_1
_geom_contact_atom_site_label_2
_geom_contact_site_symmetry_2
_geom_contact_distance
_geom_contact_publ_flag
O1 O2 . 2.252(3) yes
O1 O2 2_557 3.223(3) yes
O1 C1 . 1.413(4) yes
O1 C2 . 2.421(4) yes
O1 C6 . 2.406(4) yes
O1 C7 . 3.106(4) yes
O1 C8 1_655 3.422(4) yes
O1 C9 . 3.200(4) yes
O1 C10 . 3.542(4) yes
O1 C11 1_655 3.500(4) yes
O1 C12 . 1.368(3) yes
O1 C13 . 2.357(4) yes
O1 H1 . 2.591(4) no
O1 H4 1_655 2.625(4) no
O1 H5 . 3.419(4) no
O1 H7 . 2.650(4) no
O1 H8 1_655 3.223(4) no
O1 H9 1_655 3.328(4) no
O1 H11 . 3.161(4) no
O1 H12 . 2.562(4) no
O1 H13 . 2.567(4) no
O2 O2 2_457 3.5202(9) yes
O2 O2 2_557 3.5202(9) yes
O2 C1 . 2.644(4) yes
O2 C2 . 3.255(4) yes
O2 C2 2_457 3.462(4) yes
O2 C6 . 3.342(4) yes
O2 C8 2_557 3.557(4) yes
O2 C9 . 3.576(4) yes
O2 C9 2_557 3.468(4) yes
O2 C12 . 1.199(4) yes
O2 C12 2_457 3.095(4) yes
O2 C13 . 2.404(4) yes
O2 C13 2_457 3.333(4) yes
O2 H1 . 3.317(4) no
O2 H1 2_457 2.646(4) no
O2 H4 2_557 2.749(4) no
O2 H5 . 3.173(4) no
O2 H5 2_557 2.597(4) no
O2 H7 . 3.253(4) no
O2 H11 . 2.516(4) no
O2 H12 . 2.997(4) no
O2 H13 . 2.983(4) no
O2 H13 2_457 2.751(4) no
O3 C1 . 3.576(4) yes
O3 C4 . 2.441(4) yes
O3 C5 . 1.375(4) yes
O3 C6 . 2.304(4) yes
O3 C7 . 2.408(4) yes
O3 C8 . 1.467(4) yes
O3 C9 3_456 3.597(4) yes
O3 C10 . 3.161(4) yes
O3 C11 . 2.414(4) yes
O3 C13 3_556 3.391(4) yes
O3 H1 1_455 3.341(4) no
O3 H3 . 2.663(4) no
O3 H4 . 1.978(4) no
O3 H6 3_456 2.784(4) no
O3 H8 . 3.233(4) no
O3 H9 . 2.579(4) no
O3 H10 . 2.615(4) no
O3 H11 2_457 3.541(4) no
O3 H12 3_556 2.729(4) no
O3 H13 3_556 3.200(4) no
N1 C3 3_546 3.493(4) yes
N1 C6 . 3.419(4) yes
N1 C7 . 2.639(4) yes
N1 C8 . 3.517(4) yes
N1 C9 . 3.459(4) yes
N1 C10 . 1.147(4) yes
N1 C11 . 3.569(5) yes
N1 C13 3_556 3.574(4) yes
N1 H2 3_546 2.799(4) no
N1 H3 3_546 3.155(5) no
N1 H3 4_464 3.291(4) no
N1 H6 . 3.490(4) no
N1 H7 . 3.476(4) no
N1 H8 1_655 3.480(5) no
N1 H9 1_655 3.430(5) no
N1 H10 . 3.005(5) no
N1 H11 3_556 3.057(4) no
N1 H12 3_556 3.228(4) no
C1 C2 . 1.386(4) yes
C1 C3 . 2.390(4) yes
C1 C4 . 2.791(4) yes
C1 C5 . 2.379(4) yes
C1 C6 . 1.374(4) yes
C1 C7 . 2.654(5) yes
C1 C9 . 3.314(5) yes
C1 C10 . 3.304(5) yes
C1 C12 . 2.359(4) yes
C1 H1 . 2.032(4) no
C1 H2 . 3.248(5) no
C1 H4 1_655 3.020(5) no
C1 H5 . 3.443(5) no
C1 H7 . 3.152(5) no
C1 H9 1_655 3.176(5) no
C1 H11 2_457 3.582(5) no
C1 H13 2_457 3.409(5) no
C2 C3 . 1.384(4) yes
C2 C4 . 2.424(5) yes
C2 C5 . 2.751(5) yes
C2 C6 . 2.401(5) yes
C2 C12 . 3.178(4) yes
C2 H1 . 0.950 no
C2 H2 . 2.031(4) no
C2 H3 . 3.290(5) no
C2 H4 1_655 2.925(5) no
C2 H9 1_655 3.407(5) no
C2 H11 2_457 3.541(5) no
C2 H13 2_457 3.227(5) no
C3 C4 . 1.395(5) yes
C3 C5 . 2.369(5) yes
C3 C6 . 2.768(4) yes
C3 H1 . 2.043(5) no
C3 H2 . 0.94996(17) no
C3 H3 . 2.065(5) no
C3 H6 3_556 3.523(5) no
C3 H7 3_556 3.352(4) no
C3 H10 4_465 2.994(5) no
C3 H11 2_457 3.238(5) no
C3 H13 2_457 3.391(5) no
C4 C5 . 1.379(4) yes
C4 C6 . 2.430(4) yes
C4 H1 . 3.283(5) no
C4 H2 . 2.031(5) no
C4 H3 . 0.9501(2) no
C4 H7 3_556 3.323(5) no
C4 H8 3_456 3.583(5) no
C4 H11 2_457 2.920(4) no
C4 H12 3_556 3.306(5) no
C5 C6 . 1.393(4) yes
C5 C7 . 2.361(5) yes
C5 C8 . 2.277(5) yes
C5 C10 . 3.178(5) yes
C5 C11 . 3.542(5) yes
C5 H2 . 3.226(5) no
C5 H3 . 2.032(4) no
C5 H4 . 2.682(5) no
C5 H11 2_457 2.941(5) no
C5 H12 3_556 2.873(5) no
C6 C7 . 1.520(4) yes
C6 C8 . 2.348(5) yes
C6 C9 . 2.613(4) yes
C6 C10 . 2.439(5) yes
C6 C12 . 3.229(4) yes
C6 H1 . 3.253(5) no
C6 H3 . 3.283(4) no
C6 H4 . 2.726(5) no
C6 H5 . 2.802(4) no
C6 H6 . 3.402(4) no
C6 H7 . 2.829(4) no
C6 H11 2_457 3.316(5) no
C6 H12 3_556 3.454(4) no
C7 C8 . 1.552(5) yes
C7 C9 . 1.539(4) yes
C7 C10 . 1.492(5) yes
C7 C11 . 2.613(5) yes
C7 H4 . 2.053(5) no
C7 H5 . 2.063(4) no
C7 H6 . 2.063(4) no
C7 H7 . 2.055(4) no
C7 H8 . 2.826(5) no
C7 H9 . 3.408(5) no
C7 H10 . 2.793(5) no
C8 C9 . 2.555(4) yes
C8 C10 . 2.512(5) yes
C8 C11 . 1.502(5) yes
C8 H1 1_455 3.302(5) no
C8 H4 . 0.950 no
C8 H5 . 2.717(4) no
C8 H6 . 2.760(4) no
C8 H7 . 3.365(5) no
C8 H8 . 2.025(5) no
C8 H9 . 2.031(5) no
C8 H10 . 2.027(5) no
C8 H12 3_556 3.510(5) no
C9 C10 . 2.460(5) yes
C9 C11 . 3.403(5) yes
C9 C12 . 3.371(5) yes
C9 H4 . 2.561(5) no
C9 H5 . 0.950 no
C9 H6 . 0.94993(6) no
C9 H7 . 0.94998(7) no
C9 H8 . 3.187(5) no
C9 H9 3_446 3.518(5) no
C9 H13 1_455 3.240(5) no
C10 C11 . 2.900(5) yes
C10 H2 3_546 3.138(4) no
C10 H3 3_546 3.472(5) no
C10 H4 . 3.278(5) no
C10 H5 . 3.283(5) no
C10 H6 . 2.639(5) no
C10 H7 . 2.634(4) no
C10 H8 . 3.078(5) no
C10 H9 1_655 3.594(5) no
C10 H10 . 2.597(5) no
C10 H11 3_556 3.462(4) no
C10 H12 3_556 3.157(4) no
C11 H2 4_464 3.259(5) no
C11 H4 . 2.017(5) no
C11 H6 . 3.184(5) no
C11 H8 . 0.9500(3) no
C11 H9 . 0.94999(11) no
C11 H10 . 0.950 no
C11 H13 3_556 3.565(5) no
C12 C13 . 1.489(4) yes
C12 H1 . 3.177(4) no
C12 H1 2_457 3.342(5) no
C12 H4 1_655 3.590(5) no
C12 H5 . 3.284(5) no
C12 H5 2_557 3.361(5) no
C12 H7 . 2.782(5) no
C12 H11 . 2.013(4) no
C12 H12 . 2.021(4) no
C12 H13 . 2.011(5) no
C13 H5 1_655 3.426(5) no
C13 H7 . 3.260(5) no
C13 H10 3_546 3.224(5) no
C13 H11 . 0.94993(12) no
C13 H12 . 0.94998(5) no
C13 H13 . 0.950 no
H1 H2 . 2.347(4) no
H1 H4 1_655 2.550(5) no
H1 H5 2_557 3.348(5) no
H1 H11 2_557 3.154(5) no
H1 H13 2_457 3.499(5) no
H2 H3 . 2.360(5) no
H2 H6 3_556 3.312(5) no
H2 H7 3_556 3.413(5) no
H2 H8 4_465 3.267(5) no
H2 H9 4_465 3.427(5) no
H2 H10 4_465 2.613(5) no
H3 H6 3_456 3.487(5) no
H3 H7 3_556 3.438(5) no
H3 H8 3_456 2.666(5) no
H3 H11 2_457 3.238(4) no
H3 H12 3_556 3.459(5) no
H4 H5 . 2.392(4) no
H4 H6 . 2.771(4) no
H4 H7 . 3.452(5) no
H4 H8 . 2.301(5) no
H4 H9 . 2.306(5) no
H4 H10 . 2.779(5) no
H4 H11 2_457 3.588(5) no
H4 H13 1_455 3.480(5) no
H5 H6 . 1.551 no
H5 H7 . 1.55139(5) no
H5 H8 . 3.536(5) no
H5 H9 3_446 3.515(5) no
H5 H13 1_455 2.536(5) no
H6 H7 . 1.55134(6) no
H6 H8 . 2.721(5) no
H6 H9 3_446 3.251(5) no
H6 H10 . 3.582(5) no
H6 H13 1_455 3.104(5) no
H7 H9 3_446 3.220(5) no
H7 H12 . 2.792(5) no
H8 H9 . 1.5514(4) no
H8 H10 . 1.5514(3) no
H9 H10 . 1.551 no
H10 H11 3_556 3.158(5) no
H10 H12 3_556 3.106(5) no
H10 H13 3_556 2.873(5) no
H11 H12 . 1.551 no
H11 H13 . 1.55134(12) no
H12 H13 . 1.55135(8) no

loop_
_geom_torsion_atom_site_label_1
_geom_torsion_atom_site_label_2
_geom_torsion_atom_site_label_3
_geom_torsion_atom_site_label_4
_geom_torsion
_geom_torsion_publ_flag
C12 O1 C1 C2 87.0(5) yes
C12 O1 C1 C6 -95.1(5) yes
C1 O1 C12 O2 1.4(6) yes
C1 O1 C12 C13 -179.3(4) yes
C8 O3 C5 C4 -168.9(4) yes
C8 O3 C5 C6 12.7(5) yes
C5 O3 C8 C7 -24.7(5) yes
C5 O3 C8 C11 -151.9(4) yes
O1 C1 C2 C3 176.3(3) yes
C6 C1 C2 C3 -1.6(6) yes
O1 C1 C6 C5 -178.5(3) yes
O1 C1 C6 C7 -4.7(6) yes
C2 C1 C6 C5 -0.6(6) yes
C2 C1 C6 C7 173.2(4) yes
C1 C2 C3 C4 2.7(7) yes
C2 C3 C4 C5 -1.5(6) yes
C3 C4 C5 O3 -179.0(4) yes
C3 C4 C5 C6 -0.7(7) yes
O3 C5 C6 C1 -179.8(3) yes
O3 C5 C6 C7 5.0(4) yes
C4 C5 C6 C1 1.7(7) yes
C4 C5 C6 C7 -173.5(4) yes
C1 C6 C7 C8 166.7(5) yes
C1 C6 C7 C9 46.1(7) yes
C1 C6 C7 C10 -77.0(6) yes
C5 C6 C7 C8 -19.0(5) yes
C5 C6 C7 C9 -139.6(4) yes
C5 C6 C7 C10 97.3(5) yes
C6 C7 C8 O3 26.0(4) yes
C6 C7 C8 C11 147.7(4) yes
C9 C7 C8 O3 150.7(4) yes
C9 C7 C8 C11 -87.6(5) yes
C10 C7 C8 O3 -87.9(5) yes
C10 C7 C8 C11 33.7(6) yes
C6 C7 C10 N1 1.3(2) yes
C8 C7 C10 N1 109.8(2) yes
C9 C7 C10 N1 -127.1(2) yes
